data_1528259
loop_
_publ_author_name
'Zhukova, L.A.'
'Pinsker, Z.G.'

_publ_section_title
;
 An electron-diffraction study of the structure of potassium dichromate
;
_journal_name_full Kristallografiya
_journal_page_first 44
_journal_page_last 49
_journal_volume 9
_journal_year 1964
_chemical_formula_sum 'Cr2 K2 O7'
_chemical_name_systematic 'K2 (Cr2 O7)'
_space_group_IT_number 14
_symmetry_space_group_name_Hall '-P 2ybc'
_symmetry_space_group_name_H-M 'P 1 21/c 1'
_cell_angle_alpha 90
_cell_angle_beta 91.92
_cell_angle_gamma 90
_cell_formula_units_Z 4
_cell_length_a 7.47
_cell_length_b 7.35
_cell_length_c 12.97
_cell_volume 711.712
_citation_journal_id_ASTM KRISAJ
_cod_data_source_file Zhukova_KRISAJ_1964_1683.cif
_cod_data_source_block Cr2K2O7
_cod_original_cell_volume 711.7115
_cod_database_code 1528259

loop_
_symmetry_equiv_pos_as_xyz
x,y,z
-x,y+1/2,-z+1/2
-x,-y,-z
x,-y-1/2,z-1/2

loop_
_atom_site_label
_atom_site_type_symbol
_atom_site_fract_x
_atom_site_fract_y
_atom_site_fract_z
_atom_site_occupancy
_atom_site_U_iso_or_equiv
O1 O-2 0.892 0.18 0.057 1 0.0
K2 K+1 0.78 0.5 0.125 1 0.0
O4 O-2 0.5 0.18 0.057 1 0.0
O7 O-2 0.485 0 0.245 1 0.0
Cr2 Cr+6 0.438 0 0.125 1 0.0
O2 O-2 0.892 0.82 0.057 1 0.0
Cr1 Cr+6 0 0 0.125 1 0.0
O3 O-2 0.215 0 0.057 1 0.0
O5 O-2 0.5 0.82 0.057 1 0.0
K1 K+1 0.385 0.5 0.125 1 0.0
O6 O-2 0 0 0.245 1 0.0
